data_7007403
loop_
_publ_author_name
'Aldridge, Simon'
'Baker, Robert J.'
'Coombs, Natalie D.'
'Jones, Cameron'
'Rose, Richard P.'
'Rossin, Andrea'
'Willock, David J.'

_publ_section_title
;
 Complexes of a gallium heterocycle with transition metal
 dicyclopentadienyl and cyclopentadienylcarbonyl fragments, and with a
 dialkylmanganese compound.
;
_journal_issue 27
_journal_name_full 'Dalton transactions (Cambridge, England : 2003)'
_journal_page_first 3313
_journal_page_last 3320
_journal_paper_doi 10.1039/b604640a
_journal_year 2006
_chemical_formula_sum 'C38 H57 Co Ga K N4 O'
_chemical_formula_weight 753.63
_chemical_name_systematic
;
?
;
_space_group_IT_number 14
_symmetry_cell_setting monoclinic
_symmetry_space_group_name_Hall '-P 2ybc'
_symmetry_space_group_name_H-M 'P 1 21/c 1'
_atom_sites_solution_hydrogens geom
_atom_sites_solution_primary direct
_atom_sites_solution_secondary difmap
_audit_creation_method SHELXL-97
_cell_angle_alpha 90.00
_cell_angle_beta 96.05(3)
_cell_angle_gamma 90.00
_cell_formula_units_Z 4
_cell_length_a 11.860(2)
_cell_length_b 14.192(3)
_cell_length_c 23.631(5)
_cell_measurement_temperature 150(2)
_cell_volume 3955.3(14)
_computing_structure_refinement 'SHELXL-97 (Sheldrick, 1997)'
_computing_structure_solution 'SHELXS-97 (Sheldrick, 1990)'
_diffrn_ambient_temperature 150(2)
_diffrn_measured_fraction_theta_full 0.987
_diffrn_measured_fraction_theta_max 0.987
_diffrn_measurement_device_type 'Nonius Kappa CCD'
_diffrn_radiation_monochromator graphite
_diffrn_radiation_source 'fine-focus sealed tube'
_diffrn_radiation_type MoK\a
_diffrn_radiation_wavelength 0.71073
_diffrn_reflns_av_R_equivalents 0.0609
_diffrn_reflns_av_sigmaI/netI 0.0789
_diffrn_reflns_limit_h_max 14
_diffrn_reflns_limit_h_min -14
_diffrn_reflns_limit_k_max 17
_diffrn_reflns_limit_k_min -15
_diffrn_reflns_limit_l_max 29
_diffrn_reflns_limit_l_min -28
_diffrn_reflns_number 21460
_diffrn_reflns_theta_full 26.38
_diffrn_reflns_theta_max 26.38
_diffrn_reflns_theta_min 2.95
_exptl_absorpt_coefficient_mu 1.238
_exptl_absorpt_correction_T_max 0.789
_exptl_absorpt_correction_T_min 0.671
_exptl_absorpt_correction_type multi-scan
_exptl_absorpt_process_details 'Sortav (Blessing, 1995)'
_exptl_crystal_colour red
_exptl_crystal_density_diffrn 1.266
_exptl_crystal_density_method 'not measured'
_exptl_crystal_description block
_exptl_crystal_F_000 1592
_exptl_crystal_size_max 0.35
_exptl_crystal_size_mid 0.30
_exptl_crystal_size_min 0.20
_refine_diff_density_max 0.918
_refine_diff_density_min -0.737
_refine_diff_density_rms 0.079
_refine_ls_extinction_method none
_refine_ls_goodness_of_fit_ref 1.013
_refine_ls_hydrogen_treatment constr
_refine_ls_matrix_type full
_refine_ls_number_parameters 428
_refine_ls_number_reflns 7999
_refine_ls_number_restraints 0
_refine_ls_restrained_S_all 1.013
_refine_ls_R_factor_all 0.0890
_refine_ls_R_factor_gt 0.0509
_refine_ls_shift/su_max 0.001
_refine_ls_shift/su_mean 0.000
_refine_ls_structure_factor_coef Fsqd
_refine_ls_weighting_details 'calc w=1/[\s^2^(Fo^2^)+(0.0310P)^2^+3.6428P] where P=(Fo^2^+2Fc^2^)/3'
_refine_ls_weighting_scheme calc
_refine_ls_wR_factor_gt 0.0946
_refine_ls_wR_factor_ref 0.1066
_reflns_number_gt 5464
_reflns_number_total 7999
_reflns_threshold_expression >2sigma(I)
_cod_data_source_file b604640a.txt
_cod_data_source_block compound8
_cod_original_sg_symbol_H-M P2(1)/c
_cod_database_code 7007403

loop_
_symmetry_equiv_pos_as_xyz
'x, y, z'
'-x, y+1/2, -z+1/2'
'-x, -y, -z'
'x, -y-1/2, z-1/2'

loop_
_atom_site_label
_atom_site_type_symbol
_atom_site_fract_x
_atom_site_fract_y
_atom_site_fract_z
_atom_site_U_iso_or_equiv
_atom_site_adp_type
_atom_site_occupancy
_atom_site_symmetry_multiplicity
_atom_site_calc_flag
_atom_site_refinement_flags
_atom_site_disorder_assembly
_atom_site_disorder_group
Ga1 Ga 0.67268(3) 0.76529(2) 0.078620(15) 0.02544(11) Uani 1 1 d . . .
Co2 Co 0.73952(4) 0.66584(3) 0.01687(2) 0.03476(15) Uani 1 1 d . . .
K1 K 0.61171(8) 0.46667(6) 0.09640(4) 0.0579(3) Uani 1 1 d . . .
O1 O 0.5078(3) 0.6064(2) 0.00014(14) 0.0697(9) Uani 1 1 d . . .
N1 N 0.6875(2) 0.89630(17) 0.09359(11) 0.0258(6) Uani 1 1 d . . .
N2 N 0.5691(2) 0.76211(17) 0.13497(11) 0.0261(6) Uani 1 1 d . . .
N3 N 0.8180(3) 0.3520(2) 0.12415(14) 0.0478(8) Uani 1 1 d . . .
N4 N 0.5891(3) 0.2794(2) 0.14298(14) 0.0444(8) Uani 1 1 d . . .
C1 C 0.6203(3) 0.9212(2) 0.13653(13) 0.0271(7) Uani 1 1 d . . .
H1 H 0.6180 0.9841 0.1502 0.033 Uiso 1 1 calc R . .
C2 C 0.5594(3) 0.8525(2) 0.15743(14) 0.0273(7) Uani 1 1 d . . .
H2 H 0.5116 0.8646 0.1864 0.033 Uiso 1 1 calc R . .
C3 C 0.7800(3) 0.9568(2) 0.08374(14) 0.0271(8) Uani 1 1 d . . .
C4 C 0.7813(3) 1.0023(2) 0.03100(15) 0.0334(8) Uani 1 1 d . . .
C5 C 0.8732(3) 1.0605(3) 0.02276(17) 0.0459(10) Uani 1 1 d . . .
H5 H 0.8754 1.0918 -0.0126 0.055 Uiso 1 1 calc R . .
C6 C 0.9609(3) 1.0730(3) 0.06540(19) 0.0527(11) Uani 1 1 d . . .
H6 H 1.0225 1.1133 0.0593 0.063 Uiso 1 1 calc R . .
C7 C 0.9595(3) 1.0277(3) 0.11645(18) 0.0467(10) Uani 1 1 d . . .
H7 H 1.0203 1.0373 0.1454 0.056 Uiso 1 1 calc R . .
C8 C 0.8711(3) 0.9679(2) 0.12698(15) 0.0341(8) Uani 1 1 d . . .
C9 C 0.6819(3) 0.9950(2) -0.01501(15) 0.0355(8) Uani 1 1 d . . .
H9 H 0.6356 0.9390 -0.0063 0.043 Uiso 1 1 calc R . .
C10 C 0.6078(3) 1.0824(3) -0.01264(18) 0.0509(11) Uani 1 1 d . . .
H10A H 0.5788 1.0860 0.0246 0.076 Uiso 1 1 calc R . .
H10B H 0.5440 1.0787 -0.0425 0.076 Uiso 1 1 calc R . .
H10C H 0.6529 1.1388 -0.0185 0.076 Uiso 1 1 calc R . .
C11 C 0.7171(3) 0.9824(3) -0.07505(17) 0.0532(11) Uani 1 1 d . . .
H11A H 0.7618 1.0370 -0.0848 0.080 Uiso 1 1 calc R . .
H11B H 0.6492 0.9771 -0.1023 0.080 Uiso 1 1 calc R . .
H11C H 0.7628 0.9251 -0.0764 0.080 Uiso 1 1 calc R . .
C12 C 0.8761(3) 0.9165(3) 0.18322(15) 0.0402(9) Uani 1 1 d . . .
H12 H 0.8075 0.8752 0.1818 0.048 Uiso 1 1 calc R . .
C13 C 0.9804(4) 0.8524(3) 0.19184(19) 0.0602(12) Uani 1 1 d . . .
H13A H 0.9805 0.8094 0.1594 0.090 Uiso 1 1 calc R . .
H13B H 0.9781 0.8158 0.2269 0.090 Uiso 1 1 calc R . .
H13C H 1.0493 0.8909 0.1948 0.090 Uiso 1 1 calc R . .
C14 C 0.8712(3) 0.9845(3) 0.23354(17) 0.0559(11) Uani 1 1 d . . .
H14A H 0.9383 1.0253 0.2367 0.084 Uiso 1 1 calc R . .
H14B H 0.8697 0.9483 0.2688 0.084 Uiso 1 1 calc R . .
H14C H 0.8027 1.0233 0.2273 0.084 Uiso 1 1 calc R . .
C15 C 0.5319(3) 0.6841(2) 0.16609(14) 0.0292(8) Uani 1 1 d . . .
C16 C 0.6082(3) 0.6403(2) 0.20781(15) 0.0381(9) Uani 1 1 d . . .
C17 C 0.5688(4) 0.5639(3) 0.23773(17) 0.0520(11) Uani 1 1 d . . .
H17 H 0.6193 0.5331 0.2657 0.062 Uiso 1 1 calc R . .
C18 C 0.4595(4) 0.5323(3) 0.22773(18) 0.0528(11) Uani 1 1 d . . .
H18 H 0.4349 0.4805 0.2487 0.063 Uiso 1 1 calc R . .
C19 C 0.3860(4) 0.5754(3) 0.18773(17) 0.0506(11) Uani 1 1 d . . .
H19 H 0.3102 0.5531 0.1812 0.061 Uiso 1 1 calc R . .
C20 C 0.4197(3) 0.6519(2) 0.15587(15) 0.0358(9) Uani 1 1 d . . .
C21 C 0.7282(3) 0.6749(3) 0.22156(17) 0.0480(10) Uani 1 1 d . . .
H21 H 0.7372 0.7306 0.1965 0.058 Uiso 1 1 calc R . .
C22 C 0.7521(5) 0.7092(5) 0.2826(2) 0.0970(19) Uani 1 1 d . . .
H22A H 0.6981 0.7590 0.2897 0.146 Uiso 1 1 calc R . .
H22B H 0.8295 0.7342 0.2886 0.146 Uiso 1 1 calc R . .
H22C H 0.7442 0.6566 0.3087 0.146 Uiso 1 1 calc R . .
C23 C 0.8151(4) 0.6025(4) 0.2074(3) 0.0903(18) Uani 1 1 d . . .
H23A H 0.8044 0.5442 0.2284 0.135 Uiso 1 1 calc R . .
H23B H 0.8916 0.6271 0.2183 0.135 Uiso 1 1 calc R . .
H23C H 0.8056 0.5896 0.1665 0.135 Uiso 1 1 calc R . .
C24 C 0.3330(3) 0.7009(3) 0.11498(17) 0.0495(11) Uani 1 1 d . . .
H24 H 0.3744 0.7404 0.0889 0.059 Uiso 1 1 calc R . .
C25 C 0.2582(4) 0.7659(3) 0.1461(2) 0.0684(14) Uani 1 1 d . . .
H25A H 0.2166 0.7287 0.1720 0.103 Uiso 1 1 calc R . .
H25B H 0.2042 0.7981 0.1183 0.103 Uiso 1 1 calc R . .
H25C H 0.3055 0.8126 0.1679 0.103 Uiso 1 1 calc R . .
C26 C 0.2576(4) 0.6327(4) 0.0787(2) 0.0779(15) Uani 1 1 d . . .
H26A H 0.3047 0.5919 0.0574 0.117 Uiso 1 1 calc R . .
H26B H 0.2048 0.6682 0.0521 0.117 Uiso 1 1 calc R . .
H26C H 0.2148 0.5940 0.1033 0.117 Uiso 1 1 calc R . .
C27 C 0.8406(4) 0.7215(3) -0.04238(19) 0.0537(11) Uani 1 1 d . . .
H27 H 0.8176 0.7660 -0.0714 0.064 Uiso 1 1 calc R . .
C28 C 0.8874(3) 0.7433(3) 0.0128(2) 0.0524(11) Uani 1 1 d . . .
H28 H 0.8997 0.8047 0.0284 0.063 Uiso 1 1 calc R . .
C29 C 0.9134(4) 0.6565(4) 0.0413(2) 0.0737(15) Uani 1 1 d . . .
H29 H 0.9469 0.6492 0.0794 0.088 Uiso 1 1 calc R . .
C30 C 0.8807(5) 0.5846(4) 0.0034(3) 0.0872(19) Uani 1 1 d . . .
H30 H 0.8893 0.5191 0.0110 0.105 Uiso 1 1 calc R . .
C31 C 0.8330(5) 0.6240(3) -0.0480(2) 0.0765(17) Uani 1 1 d . . .
H31 H 0.8014 0.5904 -0.0806 0.092 Uiso 1 1 calc R . .
C32 C 0.6043(4) 0.6296(3) 0.00735(16) 0.0448(10) Uani 1 1 d . . .
C33 C 0.8220(6) 0.3251(4) 0.0650(2) 0.101(2) Uani 1 1 d . . .
H33A H 0.8828 0.2790 0.0625 0.151 Uiso 1 1 calc R . .
H33B H 0.8367 0.3809 0.0426 0.151 Uiso 1 1 calc R . .
H33C H 0.7493 0.2971 0.0502 0.151 Uiso 1 1 calc R . .
C34 C 0.9263(4) 0.3971(3) 0.1443(2) 0.0647(13) Uani 1 1 d . . .
H34A H 0.9243 0.4183 0.1836 0.097 Uiso 1 1 calc R . .
H34B H 0.9387 0.4513 0.1200 0.097 Uiso 1 1 calc R . .
H34C H 0.9881 0.3517 0.1426 0.097 Uiso 1 1 calc R . .
C35 C 0.7999(4) 0.2702(3) 0.15924(19) 0.0571(11) Uani 1 1 d . . .
H35A H 0.8019 0.2908 0.1994 0.069 Uiso 1 1 calc R . .
H35B H 0.8632 0.2255 0.1568 0.069 Uiso 1 1 calc R . .
C36 C 0.6898(4) 0.2194(3) 0.14281(19) 0.0550(11) Uani 1 1 d . . .
H36A H 0.6914 0.1924 0.1043 0.066 Uiso 1 1 calc R . .
H36B H 0.6834 0.1664 0.1695 0.066 Uiso 1 1 calc R . .
C37 C 0.5716(5) 0.3022(3) 0.2016(2) 0.0744(15) Uani 1 1 d . . .
H37A H 0.5624 0.2439 0.2228 0.112 Uiso 1 1 calc R . .
H37B H 0.5033 0.3410 0.2020 0.112 Uiso 1 1 calc R . .
H37C H 0.6373 0.3371 0.2194 0.112 Uiso 1 1 calc R . .
C38 C 0.4894(4) 0.2292(3) 0.1163(2) 0.0695(13) Uani 1 1 d . . .
H38A H 0.5000 0.2148 0.0766 0.104 Uiso 1 1 calc R . .
H38B H 0.4220 0.2688 0.1174 0.104 Uiso 1 1 calc R . .
H38C H 0.4794 0.1704 0.1369 0.104 Uiso 1 1 calc R . .

loop_
_atom_site_aniso_label
_atom_site_aniso_U_11
_atom_site_aniso_U_22
_atom_site_aniso_U_33
_atom_site_aniso_U_23
_atom_site_aniso_U_13
_atom_site_aniso_U_12
Ga1 0.0276(2) 0.02226(19) 0.0272(2) -0.00168(15) 0.00596(15) -0.00150(15)
Co2 0.0472(3) 0.0242(2) 0.0356(3) -0.00205(19) 0.0169(2) 0.0003(2)
K1 0.0647(7) 0.0337(5) 0.0697(7) 0.0062(4) -0.0195(5) -0.0071(4)
O1 0.064(2) 0.071(2) 0.074(2) -0.0266(17) 0.0076(18) -0.0274(17)
N1 0.0240(15) 0.0216(13) 0.0322(16) 0.0003(11) 0.0054(13) -0.0015(11)
N2 0.0288(15) 0.0247(14) 0.0258(15) 0.0002(11) 0.0076(12) -0.0008(11)
N3 0.056(2) 0.0437(19) 0.043(2) -0.0020(15) 0.0003(17) -0.0066(15)
N4 0.055(2) 0.0367(18) 0.043(2) -0.0033(14) 0.0123(17) -0.0033(15)
C1 0.0273(19) 0.0240(17) 0.030(2) -0.0046(14) 0.0026(15) 0.0032(14)
C2 0.0288(19) 0.0262(18) 0.0277(19) -0.0022(13) 0.0069(15) 0.0031(14)
C3 0.0234(18) 0.0212(16) 0.037(2) -0.0034(14) 0.0063(15) -0.0020(13)
C4 0.0271(19) 0.0307(18) 0.043(2) 0.0008(16) 0.0086(16) -0.0069(15)
C5 0.039(2) 0.047(2) 0.052(3) 0.0088(19) 0.009(2) -0.0124(18)
C6 0.038(2) 0.050(2) 0.071(3) 0.002(2) 0.009(2) -0.0196(19)
C7 0.030(2) 0.049(2) 0.060(3) -0.006(2) -0.0026(19) -0.0080(18)
C8 0.025(2) 0.0339(19) 0.043(2) -0.0048(16) 0.0041(17) 0.0009(15)
C9 0.032(2) 0.0344(19) 0.040(2) 0.0120(16) 0.0030(17) -0.0088(15)
C10 0.039(2) 0.062(3) 0.050(3) -0.008(2) -0.003(2) 0.010(2)
C11 0.052(3) 0.060(3) 0.048(3) -0.003(2) 0.007(2) 0.001(2)
C12 0.032(2) 0.049(2) 0.038(2) -0.0015(17) -0.0034(17) 0.0044(17)
C13 0.056(3) 0.065(3) 0.057(3) 0.000(2) -0.005(2) 0.021(2)
C14 0.044(3) 0.075(3) 0.047(3) -0.008(2) -0.002(2) 0.010(2)
C15 0.038(2) 0.0242(17) 0.0269(19) -0.0017(14) 0.0109(16) 0.0023(15)
C16 0.043(2) 0.037(2) 0.036(2) 0.0023(16) 0.0122(18) 0.0105(17)
C17 0.070(3) 0.042(2) 0.046(3) 0.0144(19) 0.014(2) 0.024(2)
C18 0.074(3) 0.034(2) 0.055(3) 0.0119(19) 0.027(2) 0.002(2)
C19 0.060(3) 0.042(2) 0.052(3) 0.0073(19) 0.016(2) -0.017(2)
C20 0.041(2) 0.0311(19) 0.037(2) 0.0034(15) 0.0117(18) -0.0084(16)
C21 0.046(3) 0.063(3) 0.035(2) 0.0069(19) 0.0029(19) 0.019(2)
C22 0.068(4) 0.156(6) 0.067(4) -0.021(4) 0.005(3) -0.022(4)
C23 0.054(3) 0.094(4) 0.123(5) 0.004(3) 0.011(3) 0.028(3)
C24 0.041(2) 0.061(3) 0.046(3) 0.022(2) -0.001(2) -0.019(2)
C25 0.060(3) 0.052(3) 0.088(4) 0.009(2) -0.012(3) 0.004(2)
C26 0.056(3) 0.106(4) 0.068(4) -0.012(3) -0.010(3) -0.015(3)
C27 0.065(3) 0.050(3) 0.052(3) 0.001(2) 0.032(2) -0.010(2)
C28 0.038(2) 0.051(3) 0.073(3) -0.013(2) 0.031(2) -0.0056(19)
C29 0.040(3) 0.104(4) 0.079(4) 0.021(3) 0.016(3) 0.019(3)
C30 0.085(4) 0.047(3) 0.140(6) 0.003(3) 0.063(4) 0.026(3)
C31 0.095(4) 0.061(3) 0.085(4) -0.032(3) 0.066(3) -0.021(3)
C32 0.061(3) 0.036(2) 0.037(2) -0.0129(17) 0.006(2) -0.0109(19)
C33 0.140(6) 0.111(5) 0.056(4) -0.021(3) 0.029(4) -0.055(4)
C34 0.049(3) 0.070(3) 0.074(3) -0.012(2) -0.001(2) -0.004(2)
C35 0.060(3) 0.051(3) 0.060(3) 0.009(2) 0.001(2) 0.010(2)
C36 0.069(3) 0.038(2) 0.059(3) 0.0058(19) 0.011(2) 0.002(2)
C37 0.098(4) 0.061(3) 0.070(4) -0.015(2) 0.034(3) -0.010(3)
C38 0.070(3) 0.057(3) 0.081(4) -0.003(2) 0.007(3) -0.011(2)

loop_
_atom_type_symbol
_atom_type_description
_atom_type_scat_dispersion_real
_atom_type_scat_dispersion_imag
_atom_type_scat_source
C C 0.0033 0.0016 'International Tables Vol C Tables 4.2.6.8 and 6.1.1.4'
H H 0.0000 0.0000 'International Tables Vol C Tables 4.2.6.8 and 6.1.1.4'
N N 0.0061 0.0033 'International Tables Vol C Tables 4.2.6.8 and 6.1.1.4'
O O 0.0106 0.0060 'International Tables Vol C Tables 4.2.6.8 and 6.1.1.4'
K K 0.2009 0.2494 'International Tables Vol C Tables 4.2.6.8 and 6.1.1.4'
Co Co 0.3494 0.9721 'International Tables Vol C Tables 4.2.6.8 and 6.1.1.4'
Ga Ga 0.2307 1.6083 'International Tables Vol C Tables 4.2.6.8 and 6.1.1.4'

loop_
_geom_angle_atom_site_label_1
_geom_angle_atom_site_label_2
_geom_angle_atom_site_label_3
_geom_angle
_geom_angle_site_symmetry_1
_geom_angle_site_symmetry_3
_geom_angle_publ_flag
N1 Ga1 N2 86.96(11) . . ?
N1 Ga1 Co2 135.10(8) . . ?
N2 Ga1 Co2 137.80(8) . . ?
C32 Co2 C31 113.1(2) . . ?
C32 Co2 C28 162.74(19) . . ?
C31 Co2 C28 66.30(18) . . ?
C32 Co2 C30 125.6(2) . . ?
C31 Co2 C30 39.4(2) . . ?
C28 Co2 C30 65.86(19) . . ?
C32 Co2 C29 157.1(2) . . ?
C31 Co2 C29 66.2(2) . . ?
C28 Co2 C29 39.92(18) . . ?
C30 Co2 C29 38.8(2) . . ?
C32 Co2 C27 129.32(19) . . ?
C31 Co2 C27 39.08(17) . . ?
C28 Co2 C27 39.14(16) . . ?
C30 Co2 C27 65.2(2) . . ?
C29 Co2 C27 65.80(19) . . ?
C32 Co2 Ga1 83.19(13) . . ?
C31 Co2 Ga1 156.76(13) . . ?
C28 Co2 Ga1 93.15(11) . . ?
C30 Co2 Ga1 142.6(2) . . ?
C29 Co2 Ga1 105.51(17) . . ?
C27 Co2 Ga1 117.79(11) . . ?
O1 K1 N4 84.82(10) 3_665 . ?
O1 K1 N3 108.54(10) 3_665 . ?
N4 K1 N3 61.20(9) . . ?
O1 K1 C32 75.24(10) 3_665 . ?
N4 K1 C32 159.66(10) . . ?
N3 K1 C32 121.44(11) . . ?
O1 K1 O1 60.92(10) 3_665 . ?
N4 K1 O1 143.29(9) . . ?
N3 K1 O1 139.01(10) . . ?
C32 K1 O1 21.73(8) . . ?
O1 K1 C16 144.65(10) 3_665 . ?
N4 K1 C16 109.88(9) . . ?
N3 K1 C16 106.67(9) . . ?
C32 K1 C16 89.11(9) . . ?
O1 K1 C16 93.62(8) . . ?
O1 K1 C15 123.57(9) 3_665 . ?
N4 K1 C15 124.19(9) . . ?
N3 K1 C15 127.64(8) . . ?
C32 K1 C15 71.90(9) . . ?
O1 K1 C15 72.34(8) . . ?
C16 K1 C15 22.34(7) . . ?
O1 K1 C17 141.23(11) 3_665 . ?
N4 K1 C17 88.39(9) . . ?
N3 K1 C17 101.22(10) . . ?
C32 K1 C17 109.63(9) . . ?
O1 K1 C17 109.57(8) . . ?
C16 K1 C17 22.08(8) . . ?
C15 K1 C17 38.21(8) . . ?
C32 O1 K1 128.8(3) . 3_665 ?
C32 O1 K1 76.9(3) . . ?
K1 O1 K1 119.08(10) 3_665 . ?
C1 N1 C3 118.1(2) . . ?
C1 N1 Ga1 109.50(19) . . ?
C3 N1 Ga1 128.0(2) . . ?
C2 N2 C15 118.4(3) . . ?
C2 N2 Ga1 109.2(2) . . ?
C15 N2 Ga1 129.6(2) . . ?
C33 N3 C35 111.1(4) . . ?
C33 N3 C34 108.0(4) . . ?
C35 N3 C34 109.8(3) . . ?
C33 N3 K1 92.4(3) . . ?
C35 N3 K1 113.4(2) . . ?
C34 N3 K1 120.5(2) . . ?
C37 N4 C38 109.1(4) . . ?
C37 N4 C36 109.2(3) . . ?
C38 N4 C36 109.7(3) . . ?
C37 N4 K1 100.7(2) . . ?
C38 N4 K1 112.6(3) . . ?
C36 N4 K1 115.1(2) . . ?
C2 C1 N1 117.0(3) . . ?
C1 C2 N2 117.4(3) . . ?
C4 C3 C8 120.7(3) . . ?
C4 C3 N1 120.0(3) . . ?
C8 C3 N1 119.2(3) . . ?
C5 C4 C3 118.4(3) . . ?
C5 C4 C9 119.9(3) . . ?
C3 C4 C9 121.5(3) . . ?
C6 C5 C4 120.9(4) . . ?
C7 C6 C5 120.2(4) . . ?
C6 C7 C8 121.6(4) . . ?
C7 C8 C3 118.1(3) . . ?
C7 C8 C12 119.4(3) . . ?
C3 C8 C12 122.5(3) . . ?
C4 C9 C10 108.9(3) . . ?
C4 C9 C11 113.8(3) . . ?
C10 C9 C11 110.1(3) . . ?
C8 C12 C13 111.1(3) . . ?
C8 C12 C14 112.2(3) . . ?
C13 C12 C14 111.4(3) . . ?
C20 C15 C16 120.2(3) . . ?
C20 C15 N2 120.3(3) . . ?
C16 C15 N2 119.5(3) . . ?
C20 C15 K1 86.18(19) . . ?
C16 C15 K1 76.46(19) . . ?
N2 C15 K1 108.26(18) . . ?
C17 C16 C15 118.0(4) . . ?
C17 C16 C21 120.1(3) . . ?
C15 C16 C21 121.9(3) . . ?
C17 C16 K1 82.5(2) . . ?
C15 C16 K1 81.2(2) . . ?
C21 C16 K1 107.3(2) . . ?
C18 C17 C16 121.8(4) . . ?
C18 C17 K1 86.6(3) . . ?
C16 C17 K1 75.4(2) . . ?
C19 C18 C17 119.9(4) . . ?
C18 C19 C20 121.5(4) . . ?
C15 C20 C19 118.6(3) . . ?
C15 C20 C24 122.1(3) . . ?
C19 C20 C24 119.2(3) . . ?
C16 C21 C23 112.3(4) . . ?
C16 C21 C22 112.7(4) . . ?
C23 C21 C22 111.2(4) . . ?
C20 C24 C26 112.9(4) . . ?
C20 C24 C25 111.4(3) . . ?
C26 C24 C25 108.7(4) . . ?
C31 C27 C28 108.9(4) . . ?
C31 C27 Co2 69.7(2) . . ?
C28 C27 Co2 70.0(2) . . ?
C27 C28 C29 107.1(4) . . ?
C27 C28 Co2 70.8(2) . . ?
C29 C28 Co2 70.2(2) . . ?
C30 C29 C28 107.5(5) . . ?
C30 C29 Co2 70.6(3) . . ?
C28 C29 Co2 69.9(2) . . ?
C29 C30 C31 109.0(5) . . ?
C29 C30 Co2 70.6(3) . . ?
C31 C30 Co2 69.8(3) . . ?
C27 C31 C30 107.4(5) . . ?
C27 C31 Co2 71.3(2) . . ?
C30 C31 Co2 70.8(3) . . ?
O1 C32 Co2 178.2(4) . . ?
O1 C32 K1 81.3(3) . . ?
Co2 C32 K1 100.28(17) . . ?
N3 C35 C36 114.3(3) . . ?
N4 C36 C35 113.9(3) . . ?

loop_
_geom_bond_atom_site_label_1
_geom_bond_atom_site_label_2
_geom_bond_distance
_geom_bond_site_symmetry_2
_geom_bond_publ_flag
Ga1 N1 1.897(2) . ?
Ga1 N2 1.905(3) . ?
Ga1 Co2 2.2347(7) . ?
Co2 C32 1.677(4) . ?
Co2 C31 2.071(4) . ?
Co2 C28 2.081(4) . ?
Co2 C30 2.085(5) . ?
Co2 C29 2.086(5) . ?
Co2 C27 2.092(4) . ?
K1 O1 2.758(3) 3_665 ?
K1 N4 2.899(3) . ?
K1 N3 2.954(3) . ?
K1 C32 3.121(4) . ?
K1 O1 3.167(4) . ?
K1 C16 3.609(4) . ?
K1 C15 3.669(3) . ?
K1 C17 3.698(4) . ?
O1 C32 1.186(5) . ?
O1 K1 2.758(3) 3_665 ?
N1 C1 1.400(4) . ?
N1 C3 1.431(4) . ?
N2 C2 1.397(4) . ?
N2 C15 1.425(4) . ?
N3 C33 1.454(6) . ?
N3 C35 1.455(5) . ?
N3 C34 1.468(5) . ?
N4 C37 1.459(5) . ?
N4 C38 1.466(5) . ?
N4 C36 1.467(5) . ?
C1 C2 1.339(4) . ?
C3 C4 1.405(5) . ?
C3 C8 1.415(5) . ?
C4 C5 1.397(5) . ?
C4 C9 1.520(5) . ?
C5 C6 1.382(5) . ?
C6 C7 1.369(5) . ?
C7 C8 1.392(5) . ?
C8 C12 1.511(5) . ?
C9 C10 1.525(5) . ?
C9 C11 1.531(5) . ?
C12 C13 1.533(5) . ?
C12 C14 1.537(5) . ?
C15 C20 1.403(5) . ?
C15 C16 1.411(5) . ?
C16 C17 1.402(5) . ?
C16 C21 1.508(5) . ?
C17 C18 1.369(6) . ?
C18 C19 1.361(6) . ?
C19 C20 1.403(5) . ?
C20 C24 1.506(5) . ?
C21 C23 1.517(6) . ?
C21 C22 1.519(6) . ?
C24 C26 1.519(6) . ?
C24 C25 1.521(6) . ?
C27 C31 1.393(6) . ?
C27 C28 1.398(6) . ?
C28 C29 1.422(6) . ?
C29 C30 1.387(7) . ?
C30 C31 1.401(8) . ?
C35 C36 1.507(6) . ?
